data_7015745
loop_
_publ_author_name
'Anwar, Muhammad U.'
'Elliott, Andrew S.'
'Thompson, Laurence K.'
'Dawe, Louise N.'

_publ_section_title
;
 Complexes of functionally modified hydrazone ligands--square,
 rectangular (M4), trigonal bipyramidal (M5) and pin-wheel (M6) motifs.
;
_journal_issue 17
_journal_name_full 'Dalton transactions (Cambridge, England : 2003)'
_journal_page_first 4623
_journal_page_last 4635
_journal_paper_doi 10.1039/c1dt10047e
_journal_volume 40
_journal_year 2011
_chemical_formula_moiety 'C36 H40 N24 Ni4 O20, 4(C4 H10 O)'
_chemical_formula_sum 'C52 H80 N24 Ni4 O24'
_chemical_formula_weight 1660.15
_chemical_name_systematic
;
?
;
_space_group_IT_number 70
_symmetry_cell_setting orthorhombic
_symmetry_Int_Tables_number 70
_symmetry_space_group_name_Hall '-F 2uv 2vw'
_symmetry_space_group_name_H-M 'F d d d :2'
_atom_sites_solution_hydrogens geom
_atom_sites_solution_primary direct
_atom_sites_solution_secondary difmap
_audit_creation_method SHELXL-97
_cell_angle_alpha 90.00
_cell_angle_beta 90.00
_cell_angle_gamma 90.00
_cell_formula_units_Z 8
_cell_length_a 19.798(2)
_cell_length_b 23.098(2)
_cell_length_c 32.469(3)
_cell_measurement_reflns_used 12156
_cell_measurement_temperature 153(2)
_cell_measurement_theta_max 30.7671
_cell_measurement_theta_min 2.0574
_cell_volume 14848(2)
_computing_cell_refinement 'CrystalClear (Rigaku/MSC Inc., 2005)'
_computing_data_collection 'CrystalClear (Rigaku/MSC Inc., 2005)'
_computing_data_reduction 'CrystalClear (Rigaku/MSC Inc., 2005)'
_computing_molecular_graphics 'CrystalStructure3.7.0(Rigaku/MSC Inc.,2005)'
_computing_publication_material 'CrystalStructure3.7.0(Rigaku/MSC Inc.,2005)'
_computing_structure_refinement 'SHELXL-97 (Acta Cryst. 2008. A64, 112-122)'
_computing_structure_solution 'SHELXS-97 (Acta Cryst. 2008. A64, 112-122)'
_diffrn_ambient_temperature 153(2)
_diffrn_detector_area_resol_mean 14.63
_diffrn_measured_fraction_theta_full 0.998
_diffrn_measured_fraction_theta_max 0.998
_diffrn_measurement_device_type 'Rigaku Saturn'
_diffrn_measurement_method \w
_diffrn_radiation_monochromator 'graphite - Rigaku SHINE'
_diffrn_radiation_source 'fine-focus sealed tube'
_diffrn_radiation_type MoK\a
_diffrn_radiation_wavelength 0.71075
_diffrn_reflns_av_R_equivalents 0.0356
_diffrn_reflns_av_sigmaI/netI 0.0183
_diffrn_reflns_limit_h_max 24
_diffrn_reflns_limit_h_min -24
_diffrn_reflns_limit_k_max 21
_diffrn_reflns_limit_k_min -28
_diffrn_reflns_limit_l_max 31
_diffrn_reflns_limit_l_min -40
_diffrn_reflns_number 34050
_diffrn_reflns_theta_full 26.50
_diffrn_reflns_theta_max 26.50
_diffrn_reflns_theta_min 2.71
_exptl_absorpt_coefficient_mu 1.087
_exptl_absorpt_correction_T_max 0.9176
_exptl_absorpt_correction_T_min 0.8253
_exptl_absorpt_correction_type numerical
_exptl_absorpt_process_details '(T. Higashi, 2000)'
_exptl_crystal_colour Green
_exptl_crystal_density_diffrn 1.485
_exptl_crystal_density_method 'not measured'
_exptl_crystal_description Prism
_exptl_crystal_F_000 6912
_exptl_crystal_size_max 0.32
_exptl_crystal_size_mid 0.16
_exptl_crystal_size_min 0.14
_refine_diff_density_max 0.531
_refine_diff_density_min -0.599
_refine_diff_density_rms 0.086
_refine_ls_extinction_method none
_refine_ls_goodness_of_fit_ref 1.207
_refine_ls_hydrogen_treatment constr
_refine_ls_matrix_type full
_refine_ls_number_parameters 237
_refine_ls_number_reflns 3841
_refine_ls_number_restraints 11
_refine_ls_restrained_S_all 1.209
_refine_ls_R_factor_all 0.0713
_refine_ls_R_factor_gt 0.0703
_refine_ls_shift/su_max 0.004
_refine_ls_shift/su_mean 0.000
_refine_ls_structure_factor_coef Fsqd
_refine_ls_weighting_details 'calc w=1/[\s^2^(Fo^2^)+(0.0472P)^2^+221.4210P] where P=(Fo^2^+2Fc^2^)/3'
_refine_ls_weighting_scheme calc
_refine_ls_wR_factor_gt 0.1706
_refine_ls_wR_factor_ref 0.1711
_reflns_number_gt 3788
_reflns_number_total 3841
_reflns_threshold_expression >2sigma(I)
_cod_data_source_file c1dt10047e.txt
_cod_data_source_block 4
_cod_depositor_comments
;
The following automatic conversions were performed:
'_exptl_absorpt_correction_type' value 'Numerical' changed to 'numerical'
according to '/home/saulius/struct/CIF-dictionaries/cif_core.dic'
dictionary named 'cif_core.dic' version 2.4.1 from 2010-06-29.

Automatic conversion script
Id: cif_fix_enum 1555 2011-01-17 13:19:09Z saulius 
;
_cod_original_cell_volume 14848(3)
_cod_original_sg_symbol_H-M 'F d d d'
_cod_database_code 7015745

loop_
_symmetry_equiv_pos_as_xyz
'x, y, z'
'-x, y+1/4, z+1/4'
'x+1/4, -y, z+1/4'
'-x+1/4, -y+3/4, z+1/2'
'x, y+1/2, z+1/2'
'-x, y+3/4, z+3/4'
'x+1/4, -y+1/2, z+3/4'
'-x+1/4, -y+5/4, z+1'
'x+1/2, y, z+1/2'
'-x+1/2, y+1/4, z+3/4'
'x+3/4, -y, z+3/4'
'-x+3/4, -y+3/4, z+1'
'x+1/2, y+1/2, z'
'-x+1/2, y+3/4, z+1/4'
'x+3/4, -y+1/2, z+1/4'
'-x+3/4, -y+5/4, z+1/2'
'-x, -y, -z'
'x, -y-1/4, -z-1/4'
'-x-1/4, y, -z-1/4'
'x-1/4, y-3/4, -z-1/2'
'-x, -y+1/2, -z+1/2'
'x, -y+1/4, -z+1/4'
'-x-1/4, y+1/2, -z+1/4'
'x-1/4, y-1/4, -z'
'-x+1/2, -y, -z+1/2'
'x+1/2, -y-1/4, -z+1/4'
'-x+1/4, y, -z+1/4'
'x+1/4, y-3/4, -z'
'-x+1/2, -y+1/2, -z'
'x+1/2, -y+1/4, -z-1/4'
'-x+1/4, y+1/2, -z-1/4'
'x+1/4, y-1/4, -z-1/2'

loop_
_atom_site_label
_atom_site_type_symbol
_atom_site_fract_x
_atom_site_fract_y
_atom_site_fract_z
_atom_site_U_iso_or_equiv
_atom_site_adp_type
_atom_site_occupancy
_atom_site_symmetry_multiplicity
_atom_site_calc_flag
_atom_site_refinement_flags
_atom_site_disorder_assembly
_atom_site_disorder_group
Ni1 Ni 0.6250 0.24473(3) 0.1250 0.0323(2) Uani 1 2 d S . .
Ni2 Ni 0.48377(4) 0.1250 0.1250 0.0313(2) Uani 1 2 d S . .
O1 O 0.55374(15) 0.18105(13) 0.14762(9) 0.0320(7) Uani 1 1 d . . .
O2 O 0.45426(19) 0.05251(15) 0.20231(10) 0.0459(9) Uani 1 1 d . . .
H10 H 0.4349 0.0330 0.1786 0.055 Uiso 1 1 d . . .
O3 O 0.40365(19) 0.07270(15) 0.10165(12) 0.0504(9) Uani 1 1 d . . .
O4 O 0.3697(3) -0.00836(18) 0.07634(13) 0.0761(15) Uani 1 1 d . . .
O5 O 0.4047(2) -0.00504(18) 0.13902(12) 0.0639(12) Uani 1 1 d . . .
O6 O 0.7709(3) 0.3630(3) 0.29306(18) 0.111(2) Uani 1 1 d DU . .
N1 N 0.6981(2) 0.30963(18) 0.13459(13) 0.0459(10) Uani 1 1 d . . .
N2 N 0.6708(3) 0.2963(2) 0.24422(12) 0.0507(12) Uani 1 1 d . . .
H5 H 0.6997 0.3231 0.2579 0.061 Uiso 1 1 d . . .
H6 H 0.6468 0.2742 0.2629 0.061 Uiso 1 1 d . . .
N3 N 0.6332(2) 0.24763(15) 0.18578(11) 0.0340(8) Uani 1 1 d . . .
N4 N 0.5967(2) 0.20999(15) 0.21098(11) 0.0327(8) Uani 1 1 d . . .
N5 N 0.48896(19) 0.09753(16) 0.18402(11) 0.0352(8) Uani 1 1 d . . .
N6 N 0.3927(2) 0.01991(19) 0.10551(13) 0.0453(10) Uani 1 1 d . . .
C1 C 0.7319(4) 0.3386(3) 0.10617(18) 0.0631(17) Uani 1 1 d . . .
H1 H 0.7250 0.3291 0.0780 0.076 Uiso 1 1 calc R . .
C2 C 0.7774(5) 0.3828(3) 0.1160(2) 0.088(3) Uani 1 1 d . . .
H2 H 0.7997 0.4037 0.0948 0.106 Uiso 1 1 calc R . .
C3 C 0.7895(4) 0.3955(3) 0.1563(2) 0.083(3) Uani 1 1 d . . .
H3 H 0.8207 0.4250 0.1636 0.100 Uiso 1 1 calc R . .
C4 C 0.7555(4) 0.3648(3) 0.18680(19) 0.069(2) Uani 1 1 d . . .
H4 H 0.7636 0.3723 0.2151 0.083 Uiso 1 1 calc R . .
C5 C 0.7092(3) 0.3227(2) 0.17473(16) 0.0471(13) Uani 1 1 d . . .
C6 C 0.6692(3) 0.2866(2) 0.20378(14) 0.0392(11) Uani 1 1 d . . .
C7 C 0.5592(2) 0.17709(18) 0.18769(13) 0.0310(9) Uani 1 1 d . . .
C8 C 0.5220(2) 0.1301(2) 0.20883(13) 0.0340(9) Uani 1 1 d . . .
C9 C 0.5243(3) 0.1217(2) 0.25432(14) 0.0457(12) Uani 1 1 d . . .
H7 H 0.5385 0.1578 0.2676 0.055 Uiso 1 1 calc R . .
H8 H 0.5566 0.0909 0.2610 0.055 Uiso 1 1 calc R . .
H9 H 0.4794 0.1107 0.2643 0.055 Uiso 1 1 calc R . .
C10 C 0.7099(8) 0.4507(7) 0.2832(5) 0.199(7) Uani 1 1 d DU . .
H11 H 0.7049 0.4310 0.2566 0.239 Uiso 1 1 calc R . .
H12 H 0.7434 0.4817 0.2807 0.239 Uiso 1 1 calc R . .
H13 H 0.6663 0.4672 0.2915 0.239 Uiso 1 1 calc R . .
C11 C 0.7325(5) 0.4084(5) 0.3149(3) 0.137(4) Uani 1 1 d DU . .
H14 H 0.7615 0.4277 0.3355 0.165 Uiso 1 1 calc R . .
H15 H 0.6931 0.3913 0.3291 0.165 Uiso 1 1 calc R . .
C12 C 0.8040(7) 0.3152(5) 0.3188(4) 0.170(5) Uani 1 1 d DU . .
H16 H 0.8360 0.3331 0.3385 0.204 Uiso 1 1 calc R . .
H17 H 0.7687 0.2950 0.3349 0.204 Uiso 1 1 calc R . .
C13 C 0.8403(7) 0.2727(7) 0.2937(5) 0.207(8) Uani 1 1 d DU . .
H18 H 0.8766 0.2554 0.3101 0.249 Uiso 1 1 calc R . .
H19 H 0.8595 0.2919 0.2695 0.249 Uiso 1 1 calc R . .
H20 H 0.8089 0.2423 0.2848 0.249 Uiso 1 1 calc R . .

loop_
_atom_site_aniso_label
_atom_site_aniso_U_11
_atom_site_aniso_U_22
_atom_site_aniso_U_33
_atom_site_aniso_U_23
_atom_site_aniso_U_13
_atom_site_aniso_U_12
Ni1 0.0446(5) 0.0283(4) 0.0240(4) 0.000 0.0056(3) 0.000
Ni2 0.0361(4) 0.0314(4) 0.0265(4) 0.0037(3) 0.000 0.000
O1 0.0391(17) 0.0362(16) 0.0207(14) 0.0037(12) 0.0030(12) -0.0036(13)
O2 0.055(2) 0.0471(19) 0.0353(17) 0.0091(15) 0.0025(15) -0.0220(17)
O3 0.049(2) 0.0401(19) 0.062(2) 0.0088(17) -0.0174(18) -0.0080(16)
O4 0.118(4) 0.058(2) 0.052(2) 0.011(2) -0.031(3) -0.040(3)
O5 0.087(3) 0.061(2) 0.043(2) 0.0158(18) -0.016(2) -0.038(2)
O6 0.102(4) 0.154(6) 0.077(4) -0.043(3) 0.018(3) -0.061(4)
N1 0.063(3) 0.039(2) 0.036(2) -0.0010(17) 0.0107(19) -0.016(2)
N2 0.068(3) 0.055(3) 0.029(2) -0.0084(19) 0.008(2) -0.026(2)
N3 0.044(2) 0.0315(18) 0.0265(18) -0.0006(14) 0.0086(16) -0.0057(16)
N4 0.042(2) 0.0322(19) 0.0237(17) 0.0017(14) 0.0058(15) -0.0046(16)
N5 0.038(2) 0.037(2) 0.0311(19) 0.0076(16) 0.0030(16) -0.0064(16)
N6 0.049(3) 0.047(2) 0.040(2) 0.0080(19) -0.0066(19) -0.0164(19)
C1 0.088(5) 0.060(4) 0.041(3) 0.000(3) 0.017(3) -0.030(3)
C2 0.133(7) 0.074(5) 0.057(4) -0.008(3) 0.029(4) -0.060(5)
C3 0.114(6) 0.070(4) 0.065(4) -0.015(3) 0.029(4) -0.060(4)
C4 0.097(5) 0.064(4) 0.046(3) -0.015(3) 0.020(3) -0.044(4)
C5 0.061(3) 0.040(3) 0.040(3) -0.006(2) 0.013(2) -0.020(2)
C6 0.050(3) 0.035(2) 0.033(2) -0.0066(19) 0.008(2) -0.008(2)
C7 0.036(2) 0.031(2) 0.026(2) 0.0015(16) 0.0060(17) 0.0007(18)
C8 0.040(2) 0.035(2) 0.028(2) 0.0035(18) 0.0039(18) -0.0032(19)
C9 0.058(3) 0.052(3) 0.027(2) 0.005(2) 0.004(2) -0.014(2)
C10 0.171(15) 0.222(16) 0.206(15) -0.064(10) 0.054(13) 0.024(12)
C11 0.107(7) 0.202(10) 0.103(7) -0.089(6) 0.049(6) -0.076(6)
C12 0.212(17) 0.173(12) 0.125(11) -0.018(7) -0.016(9) -0.055(8)
C13 0.159(13) 0.202(13) 0.26(2) -0.107(13) -0.088(12) -0.020(9)

loop_
_atom_type_symbol
_atom_type_description
_atom_type_scat_dispersion_real
_atom_type_scat_dispersion_imag
_atom_type_scat_source
C C 0.0033 0.0016 'International Tables Vol C Tables 4.2.6.8 and 6.1.1.4'
H H 0.0000 0.0000 'International Tables Vol C Tables 4.2.6.8 and 6.1.1.4'
N N 0.0061 0.0033 'International Tables Vol C Tables 4.2.6.8 and 6.1.1.4'
Ni Ni 0.3393 1.1124 'International Tables Vol C Tables 4.2.6.8 and 6.1.1.4'
O O 0.0106 0.0060 'International Tables Vol C Tables 4.2.6.8 and 6.1.1.4'

loop_
_geom_angle_atom_site_label_1
_geom_angle_atom_site_label_2
_geom_angle_atom_site_label_3
_geom_angle
_geom_angle_site_symmetry_1
_geom_angle_site_symmetry_3
_geom_angle_publ_flag
N3 Ni1 N3 176.1(2) . 27_655 ?
N3 Ni1 N1 100.34(16) . 27_655 ?
N3 Ni1 N1 76.84(15) 27_655 27_655 ?
N3 Ni1 N1 76.84(15) . . ?
N3 Ni1 N1 100.34(16) 27_655 . ?
N1 Ni1 N1 89.2(3) 27_655 . ?
N3 Ni1 O1 74.85(13) . . ?
N3 Ni1 O1 107.90(14) 27_655 . ?
N1 Ni1 O1 94.94(15) 27_655 . ?
N1 Ni1 O1 151.68(13) . . ?
N3 Ni1 O1 107.89(14) . 27_655 ?
N3 Ni1 O1 74.85(13) 27_655 27_655 ?
N1 Ni1 O1 151.68(13) 27_655 27_655 ?
N1 Ni1 O1 94.94(15) . 27_655 ?
O1 Ni1 O1 94.48(16) . 27_655 ?
N5 Ni2 N5 174.2(2) . 22 ?
N5 Ni2 O1 96.19(14) . 22 ?
N5 Ni2 O1 79.79(13) 22 22 ?
N5 Ni2 O1 79.79(13) . . ?
N5 Ni2 O1 96.20(14) 22 . ?
O1 Ni2 O1 94.12(17) 22 . ?
N5 Ni2 O3 101.36(15) . . ?
N5 Ni2 O3 83.03(15) 22 . ?
O1 Ni2 O3 91.01(14) 22 . ?
O1 Ni2 O3 174.60(14) . . ?
N5 Ni2 O3 83.03(15) . 22 ?
N5 Ni2 O3 101.36(15) 22 22 ?
O1 Ni2 O3 174.60(14) 22 22 ?
O1 Ni2 O3 91.01(14) . 22 ?
O3 Ni2 O3 83.9(2) . 22 ?
C7 O1 Ni2 111.7(3) . . ?
C7 O1 Ni1 109.3(3) . . ?
Ni2 O1 Ni1 138.89(14) . . ?
N5 O2 H10 101.8 . . ?
N6 O3 Ni2 130.4(3) . . ?
C11 O6 C12 118.1(8) . . ?
C1 N1 C5 118.4(5) . . ?
C1 N1 Ni1 127.2(4) . . ?
C5 N1 Ni1 114.3(3) . . ?
C6 N2 H5 125.6 . . ?
C6 N2 H6 122.8 . . ?
H5 N2 H6 111.2 . . ?
C6 N3 N4 117.1(4) . . ?
C6 N3 Ni1 121.4(3) . . ?
N4 N3 Ni1 121.4(3) . . ?
C7 N4 N3 108.5(3) . . ?
C8 N5 O2 115.2(4) . . ?
C8 N5 Ni2 116.0(3) . . ?
O2 N5 Ni2 128.2(3) . . ?
O4 N6 O3 120.3(4) . . ?
O4 N6 O5 119.4(4) . . ?
O3 N6 O5 120.3(4) . . ?
N1 C1 C2 122.5(6) . . ?
N1 C1 H1 118.8 . . ?
C2 C1 H1 118.8 . . ?
C3 C2 C1 119.3(6) . . ?
C3 C2 H2 120.4 . . ?
C1 C2 H2 120.4 . . ?
C2 C3 C4 119.2(6) . . ?
C2 C3 H3 120.4 . . ?
C4 C3 H3 120.4 . . ?
C3 C4 C5 118.3(6) . . ?
C3 C4 H4 120.8 . . ?
C5 C4 H4 120.8 . . ?
N1 C5 C4 122.2(5) . . ?
N1 C5 C6 113.5(4) . . ?
C4 C5 C6 124.3(5) . . ?
N3 C6 N2 125.3(4) . . ?
N3 C6 C5 113.5(4) . . ?
N2 C6 C5 121.2(4) . . ?
N4 C7 O1 125.6(4) . . ?
N4 C7 C8 116.2(4) . . ?
O1 C7 C8 118.1(4) . . ?
N5 C8 C7 113.1(4) . . ?
N5 C8 C9 124.2(4) . . ?
C7 C8 C9 122.6(4) . . ?
C8 C9 H7 109.5 . . ?
C8 C9 H8 109.5 . . ?
H7 C9 H8 109.5 . . ?
C8 C9 H9 109.5 . . ?
H7 C9 H9 109.5 . . ?
H8 C9 H9 109.5 . . ?
C11 C10 H11 109.5 . . ?
C11 C10 H12 109.5 . . ?
H11 C10 H12 109.5 . . ?
C11 C10 H13 109.5 . . ?
H11 C10 H13 109.5 . . ?
H12 C10 H13 109.5 . . ?
O6 C11 C10 106.9(9) . . ?
O6 C11 H14 110.3 . . ?
C10 C11 H14 110.3 . . ?
O6 C11 H15 110.3 . . ?
C10 C11 H15 110.3 . . ?
H14 C11 H15 108.6 . . ?
C13 C12 O6 113.0(12) . . ?
C13 C12 H16 109.0 . . ?
O6 C12 H16 109.0 . . ?
C13 C12 H17 109.0 . . ?
O6 C12 H17 109.0 . . ?
H16 C12 H17 107.8 . . ?
C12 C13 H18 109.5 . . ?
C12 C13 H19 109.5 . . ?
H18 C13 H19 109.5 . . ?
C12 C13 H20 109.5 . . ?
H18 C13 H20 109.5 . . ?
H19 C13 H20 109.5 . . ?

loop_
_geom_bond_atom_site_label_1
_geom_bond_atom_site_label_2
_geom_bond_distance
_geom_bond_site_symmetry_2
_geom_bond_publ_flag
Ni1 N3 1.981(4) . ?
Ni1 N3 1.981(4) 27_655 ?
Ni1 N1 2.106(4) 27_655 ?
Ni1 N1 2.106(4) . ?
Ni1 O1 2.166(3) . ?
Ni1 O1 2.166(3) 27_655 ?
Ni2 N5 2.021(4) . ?
Ni2 N5 2.021(4) 22 ?
Ni2 O1 2.033(3) 22 ?
Ni2 O1 2.033(3) . ?
Ni2 O3 2.133(3) . ?
Ni2 O3 2.133(3) 22 ?
O1 C7 1.308(5) . ?
O2 N5 1.381(5) . ?
O2 H10 0.9693 . ?
O3 N6 1.245(5) . ?
O4 N6 1.237(6) . ?
O5 N6 1.254(5) . ?
O6 C11 1.476(10) . ?
O6 C12 1.530(9) . ?
N1 C1 1.322(7) . ?
N1 C5 1.356(7) . ?
N2 C6 1.332(6) . ?
N2 H5 0.9525 . ?
N2 H6 0.9244 . ?
N3 C6 1.289(6) . ?
N3 N4 1.395(5) . ?
N4 C7 1.305(6) . ?
N5 C8 1.281(6) . ?
C1 C2 1.398(9) . ?
C1 H1 0.9500 . ?
C2 C3 1.364(10) . ?
C2 H2 0.9500 . ?
C3 C4 1.391(8) . ?
C3 H3 0.9500 . ?
C4 C5 1.392(7) . ?
C4 H4 0.9500 . ?
C5 C6 1.486(6) . ?
C7 C8 1.481(6) . ?
C8 C9 1.491(6) . ?
C9 H7 0.9800 . ?
C9 H8 0.9800 . ?
C9 H9 0.9800 . ?
C10 C11 1.487(14) . ?
C10 H11 0.9800 . ?
C10 H12 0.9800 . ?
C10 H13 0.9800 . ?
C11 H14 0.9900 . ?
C11 H15 0.9900 . ?
C12 C13 1.464(14) . ?
C12 H16 0.9900 . ?
C12 H17 0.9900 . ?
C13 H18 0.9800 . ?
C13 H19 0.9800 . ?
C13 H20 0.9800 . ?
